data_7040599
loop_
_publ_author_name
'Kuznetsov, Denis A.'
'Bazhenova, Tamara A.'
'Fedyanin, Ivan V.'
'Martynenko, Vyacheslav M.'
'Shestakov, Alexander F.'
'Petrova, Galina N.'
'Komarova, Natal'ya S.'

_publ_contact_author_email octy@xrlab.ineos.ac.ru
_publ_contact_author_name 'Fedyanin, Ivan V.'
_publ_section_title
;
 Tri-, tetra-, and hexanuclear mixed-valence molybdenum clusters:
 structural diversity and catalysis of acetylene hydrogenation.
;
_journal_issue 41
_journal_name_full 'Dalton transactions (Cambridge, England : 2003)'
_journal_page_first 16309
_journal_page_last 16316
_journal_paper_doi 10.1039/c6dt02965e
_journal_volume 45
_journal_year 2016
_chemical_formula_moiety 'C10 H33 Cl3 Mo3 O10'
_chemical_formula_sum 'C10 H33 Cl3 Mo3 O10'
_chemical_formula_weight 707.53
_space_group_crystal_system trigonal
_space_group_IT_number 160
_space_group_name_Hall 'R 3 -2"'
_space_group_name_H-M_alt 'R 3 m :H'
_symmetry_space_group_name_Hall 'R 3 -2"'
_symmetry_space_group_name_H-M 'R 3 m :H'
_atom_sites_solution_hydrogens mixed
_audit_creation_method 'Modified SHELXL output'
_audit_update_record
;
2016-07-26 deposited with the CCDC.
2016-09-08 downloaded from the CCDC.
;
_cell_angle_alpha 90
_cell_angle_beta 90
_cell_angle_gamma 120
_cell_formula_units_Z 3
_cell_length_a 16.8738(12)
_cell_length_b 16.8738(12)
_cell_length_c 6.7163(5)
_cell_measurement_reflns_used 2937
_cell_measurement_temperature 120(2)
_cell_measurement_theta_max 29.87
_cell_measurement_theta_min 2.41
_cell_volume 1656.1(2)
_computing_cell_refinement 'Bruker SAINT'
_computing_data_collection 'Bruker APEX2'
_computing_data_reduction 'Bruker SAINT'
_computing_molecular_graphics 'SHELXTL (Sheldrick, 2008)'
_computing_publication_material 'SHELXTL (Sheldrick, 2008)'
_computing_structure_refinement 'SHELXL (Sheldrick, 2015b)'
_computing_structure_solution 'SHELXT (Sheldrick, 2015a)'
_diffrn_ambient_temperature 120(2)
_diffrn_detector_type 'Bruker APEX II CCD area detector'
_diffrn_measured_fraction_theta_full 1.000
_diffrn_measured_fraction_theta_max 1.000
_diffrn_measurement_device_type 'Bruker SMART APEX II diffractometer'
_diffrn_measurement_method '\o scans'
_diffrn_radiation_type MoK\a
_diffrn_radiation_wavelength 0.71073
_diffrn_reflns_av_R_equivalents 0.0341
_diffrn_reflns_av_unetI/netI 0.0270
_diffrn_reflns_Laue_measured_fraction_full 1.000
_diffrn_reflns_Laue_measured_fraction_max 1.000
_diffrn_reflns_limit_h_max 23
_diffrn_reflns_limit_h_min -23
_diffrn_reflns_limit_k_max 23
_diffrn_reflns_limit_k_min -23
_diffrn_reflns_limit_l_max 9
_diffrn_reflns_limit_l_min -9
_diffrn_reflns_number 7179
_diffrn_reflns_point_group_measured_fraction_full 1.000
_diffrn_reflns_point_group_measured_fraction_max 1.000
_diffrn_reflns_theta_full 25.242
_diffrn_reflns_theta_max 29.989
_diffrn_reflns_theta_min 2.414
_exptl_absorpt_coefficient_mu 2.082
_exptl_absorpt_correction_T_max 0.155
_exptl_absorpt_correction_T_min 0.113
_exptl_absorpt_correction_type multi-scan
_exptl_absorpt_process_details 'Bruker SADABS'
_exptl_crystal_colour black
_exptl_crystal_density_diffrn 2.128
_exptl_crystal_description needle
_exptl_crystal_F_000 1050
_exptl_crystal_size_max 0.210
_exptl_crystal_size_mid 0.100
_exptl_crystal_size_min 0.090
_refine_diff_density_max 0.382
_refine_diff_density_min -0.370
_refine_diff_density_rms 0.063
_refine_ls_abs_structure_details
;
 Flack x determined using 528 quotients [(I+)-(I-)]/[(I+)+(I-)]
 (Parsons, Flack and Wagner, Acta Cryst. B69 (2013) 249-259).
;
_refine_ls_abs_structure_Flack -0.01(4)
_refine_ls_extinction_method none
_refine_ls_goodness_of_fit_ref 0.991
_refine_ls_hydrogen_treatment constr
_refine_ls_matrix_type full
_refine_ls_number_parameters 70
_refine_ls_number_reflns 1181
_refine_ls_number_restraints 1
_refine_ls_restrained_S_all 0.990
_refine_ls_R_factor_all 0.0209
_refine_ls_R_factor_gt 0.0183
_refine_ls_shift/su_max 0.005
_refine_ls_shift/su_mean 0.001
_refine_ls_structure_factor_coef Fsqd
_refine_ls_weighting_details 'w=1/[\s^2^(Fo^2^)+(0.0160P)^2^] where P=(Fo^2^+2Fc^2^)/3'
_refine_ls_weighting_scheme calc
_refine_ls_wR_factor_gt 0.0351
_refine_ls_wR_factor_ref 0.0361
_reflns_Friedel_coverage 0.982
_reflns_Friedel_fraction_full 1.000
_reflns_Friedel_fraction_max 1.000
_reflns_number_gt 1120
_reflns_number_total 1181
_reflns_threshold_expression 'I > 2\s(I)'
_cod_data_source_file c6dt02965e2.cif
_cod_data_source_block dk130315
_cod_depositor_comments
;Adding full bibliography for 7040599--7040603.cif.

The following automatic conversions were performed:
data name '_publ_contact_name' replaced with
'_publ_contact_author_name' as specified in the replacement file
'/home/antanas/src/cod-tools/trunk/data/replacement-values/replacement_tags.lst'.

data
name '_publ_contact_email' replaced with '_publ_contact_author_email'
as specified in the replacement file
'/home/antanas/src/cod-tools/trunk/data/replacement-values/replacement_tags.lst'.

Automatic conversion script
Id: cif_correct_tags 4998 2017-03-02 13:24:31Z antanas 
;
_cod_original_cell_volume 1656.1(3)
_cod_database_code 7040599
_shelx_shelxl_version_number 2014/7
_shelx_space_group_comment
;
The symmetry employed for this shelxl refinement is uniquely defined
by the following loop, which should always be used as a source of
symmetry information in preference to the above space-group names.
They are only intended as comments.
;
_shelx_estimated_absorpt_t_min 0.669
_shelx_estimated_absorpt_t_max 0.835

loop_
_space_group_symop_operation_xyz
'x, y, z'
'-y, x-y, z'
'-x+y, -x, z'
'-y, -x, z'
'-x+y, y, z'
'x, x-y, z'
'x+2/3, y+1/3, z+1/3'
'-y+2/3, x-y+1/3, z+1/3'
'-x+y+2/3, -x+1/3, z+1/3'
'-y+2/3, -x+1/3, z+1/3'
'-x+y+2/3, y+1/3, z+1/3'
'x+2/3, x-y+1/3, z+1/3'
'x+1/3, y+2/3, z+2/3'
'-y+1/3, x-y+2/3, z+2/3'
'-x+y+1/3, -x+2/3, z+2/3'
'-y+1/3, -x+2/3, z+2/3'
'-x+y+1/3, y+2/3, z+2/3'
'x+1/3, x-y+2/3, z+2/3'

loop_
_atom_site_label
_atom_site_type_symbol
_atom_site_fract_x
_atom_site_fract_y
_atom_site_fract_z
_atom_site_U_iso_or_equiv
_atom_site_adp_type
_atom_site_occupancy
_atom_site_site_symmetry_order
_atom_site_calc_flag
_atom_site_refinement_flags_posn
_atom_site_refinement_flags_adp
_atom_site_refinement_flags_occupancy
_atom_site_disorder_assembly
_atom_site_disorder_group
Mo1 Mo 0.27995(2) 0.72005(2) 0.48524(8) 0.02085(10) Uani 1 2 d S T P . .
Cl1 Cl 0.21253(6) 0.78747(6) 0.2800(2) 0.0317(3) Uani 1 2 d S T P A .
O1 O 0.39021(15) 0.7804(3) 0.3055(8) 0.0214(13) Uani 1 2 d S T P A .
O2 O 0.3333 0.6667 0.6951(12) 0.023(2) Uani 1 6 d S T P A .
C1 C 0.3333 0.6667 0.9095(13) 0.041(2) Uani 1 6 d S T P . .
H1 H 0.3021 0.6042 0.9534 0.061 Uiso 1 2 d R U P A .
C2 C 0.4313(2) 0.8626(4) 0.1859(10) 0.0384(15) Uani 1 2 d S T P . .
H2A H 0.4916 0.8753 0.1398 0.058 Uiso 0.5 1 calc R U P A .
H2B H 0.4380 0.9141 0.2661 0.058 Uiso 0.5 1 calc R U P . .
H2C H 0.3921 0.8541 0.0708 0.058 Uiso 0.5 1 calc R U P . .
O3 O 0.1571(7) 0.6471(4) 0.6357(12) 0.0321(19) Uani 0.5 1 d . . P A 1
H3 H 0.1535 0.5965 0.6661 0.038 Uiso 0.5 1 d R U P A 1
C3 C 0.102(2) 0.676(2) 0.713(4) 0.040(5) Uani 0.5 1 d . . P A 1
H3A H 0.0448 0.6234 0.7573 0.060 Uiso 0.5 1 calc R U P A 1
H3B H 0.0895 0.7100 0.6115 0.060 Uiso 0.5 1 calc R U P A 1
H3C H 0.1329 0.7165 0.8269 0.060 Uiso 0.5 1 calc R U P A 1
O3' O 0.1896(5) 0.6861(4) 0.6707(11) 0.0262(15) Uani 0.5 1 d . . P A 2
C3' C 0.1080(17) 0.690(2) 0.707(4) 0.034(6) Uani 0.5 1 d . . P A 2
H3'A H 0.0608 0.6315 0.7623 0.051 Uiso 0.5 1 calc R U P A 2
H3'B H 0.0861 0.7018 0.5814 0.051 Uiso 0.5 1 calc R U P A 2
H3'C H 0.1212 0.7393 0.8015 0.051 Uiso 0.5 1 calc R U P A 2

loop_
_atom_site_aniso_label
_atom_site_aniso_U_11
_atom_site_aniso_U_22
_atom_site_aniso_U_33
_atom_site_aniso_U_23
_atom_site_aniso_U_13
_atom_site_aniso_U_12
Mo1 0.02427(16) 0.02427(16) 0.01569(15) -0.00122(9) 0.00122(9) 0.0134(2)
Cl1 0.0369(6) 0.0369(6) 0.0301(7) 0.0024(3) -0.0024(3) 0.0250(7)
O1 0.026(2) 0.020(2) 0.016(2) 0.0017(17) 0.0008(8) 0.0102(11)
O2 0.030(3) 0.030(3) 0.009(3) 0.000 0.000 0.0149(15)
C1 0.054(4) 0.054(4) 0.014(4) 0.000 0.000 0.027(2)
C2 0.035(3) 0.024(3) 0.052(4) 0.014(3) 0.0068(14) 0.0121(14)
O3 0.051(5) 0.013(3) 0.036(4) 0.009(3) 0.027(4) 0.019(3)
C3 0.029(8) 0.026(8) 0.052(10) 0.012(6) -0.011(7) 0.004(5)
O3' 0.023(3) 0.028(4) 0.027(3) -0.004(3) 0.001(3) 0.012(3)
C3' 0.021(7) 0.034(9) 0.050(11) -0.012(7) 0.012(6) 0.016(7)

loop_
_atom_type_symbol
_atom_type_description
_atom_type_scat_dispersion_real
_atom_type_scat_dispersion_imag
_atom_type_scat_source
C C 0.0033 0.0016 'International Tables Vol C Tables 4.2.6.8 and 6.1.1.4'
H H 0.0000 0.0000 'International Tables Vol C Tables 4.2.6.8 and 6.1.1.4'
O O 0.0106 0.0060 'International Tables Vol C Tables 4.2.6.8 and 6.1.1.4'
Cl Cl 0.1484 0.1585 'International Tables Vol C Tables 4.2.6.8 and 6.1.1.4'
Mo Mo -1.6832 0.6857 'International Tables Vol C Tables 4.2.6.8 and 6.1.1.4'

loop_
_geom_angle_atom_site_label_1
_geom_angle_atom_site_label_2
_geom_angle_atom_site_label_3
_geom_angle
_geom_angle_site_symmetry_1
_geom_angle_site_symmetry_3
O3' Mo1 O3' 70.2(4) 4_665 .
O3' Mo1 O1 99.3(2) 4_665 .
O3' Mo1 O1 169.4(2) . .
O3' Mo1 O1 169.4(2) 4_665 2_665
O3' Mo1 O1 99.3(2) . 2_665
O1 Mo1 O1 91.2(3) . 2_665
O1 Mo1 O3 172.0(3) . .
O1 Mo1 O3 81.4(2) 2_665 .
O1 Mo1 O3 81.4(2) . 4_665
O1 Mo1 O3 172.0(3) 2_665 4_665
O3 Mo1 O3 105.9(4) . 4_665
O3' Mo1 O2 83.0(3) 4_665 .
O3' Mo1 O2 83.0(3) . .
O1 Mo1 O2 97.65(10) . .
O1 Mo1 O2 97.65(10) 2_665 .
O3 Mo1 O2 86.2(3) . .
O3 Mo1 O2 86.2(3) 4_665 .
O3' Mo1 Cl1 91.2(3) 4_665 .
O3' Mo1 Cl1 91.2(3) . .
O1 Mo1 Cl1 87.31(11) . .
O1 Mo1 Cl1 87.31(11) 2_665 .
O3 Mo1 Cl1 89.5(3) . .
O3 Mo1 Cl1 89.5(3) 4_665 .
O2 Mo1 Cl1 172.89(18) . .
O3' Mo1 Mo1 95.9(2) 4_665 3_565
O3' Mo1 Mo1 132.7(3) . 3_565
O1 Mo1 Mo1 47.89(10) . 3_565
O1 Mo1 Mo1 92.51(10) 2_665 3_565
O3 Mo1 Mo1 134.8(3) . 3_565
O3 Mo1 Mo1 84.61(19) 4_665 3_565
O2 Mo1 Mo1 50.01(13) . 3_565
Cl1 Mo1 Mo1 135.20(3) . 3_565
O3' Mo1 Mo1 132.7(3) 4_665 2_665
O3' Mo1 Mo1 95.9(2) . 2_665
O1 Mo1 Mo1 92.51(10) . 2_665
O1 Mo1 Mo1 47.89(10) 2_665 2_665
O3 Mo1 Mo1 84.61(19) . 2_665
O3 Mo1 Mo1 134.8(3) 4_665 2_665
O2 Mo1 Mo1 50.01(13) . 2_665
Cl1 Mo1 Mo1 135.20(3) . 2_665
Mo1 Mo1 Mo1 60.0 3_565 2_665
C2 O1 Mo1 134.18(17) . 3_565
C2 O1 Mo1 134.18(17) . .
Mo1 O1 Mo1 84.2(2) 3_565 .
C1 O2 Mo1 132.09(17) . 2_665
C1 O2 Mo1 132.09(17) . 3_565
Mo1 O2 Mo1 80.0(3) 2_665 3_565
C1 O2 Mo1 132.09(17) . .
Mo1 O2 Mo1 80.0(3) 2_665 .
Mo1 O2 Mo1 80.0(3) 3_565 .
O2 C1 H1 107.9 . .
O1 C2 H2A 109.5 . .
O1 C2 H2B 109.5 . .
H2A C2 H2B 109.5 . .
O1 C2 H2C 109.5 . .
H2A C2 H2C 109.5 . .
H2B C2 H2C 109.5 . .
C3 O3 Mo1 129.5(14) . .
C3 O3 H3 123.8 . .
Mo1 O3 H3 105.1 . .
O3 C3 H3A 109.5 . .
O3 C3 H3B 109.5 . .
H3A C3 H3B 109.5 . .
O3 C3 H3C 109.5 . .
H3A C3 H3C 109.5 . .
H3B C3 H3C 109.5 . .
C3' O3' Mo1 140.6(13) . .
O3' C3' H3'A 109.5 . .
O3' C3' H3'B 109.5 . .
H3'A C3' H3'B 109.5 . .
O3' C3' H3'C 109.5 . .
H3'A C3' H3'C 109.5 . .
H3'B C3' H3'C 109.5 . .

loop_
_geom_bond_atom_site_label_1
_geom_bond_atom_site_label_2
_geom_bond_distance
_geom_bond_site_symmetry_2
Mo1 O3' 1.825(8) 4_665
Mo1 O3' 1.825(8) .
Mo1 O1 2.015(4) .
Mo1 O1 2.015(4) 2_665
Mo1 O3 2.070(8) .
Mo1 O3 2.070(8) 4_665
Mo1 O2 2.103(6) .
Mo1 Cl1 2.4047(15) .
Mo1 Mo1 2.7024(8) 3_565
Mo1 Mo1 2.7024(8) 2_665
O1 C2 1.444(7) .
O1 Mo1 2.015(4) 3_565
O2 C1 1.440(12) .
O2 Mo1 2.103(6) 2_665
O2 Mo1 2.103(6) 3_565
C1 H1 0.9599 .
C2 H2A 0.9800 .
C2 H2B 0.9800 .
C2 H2C 0.9800 .
O3 C3 1.35(3) .
O3 H3 0.8500 .
C3 H3A 0.9800 .
C3 H3B 0.9800 .
C3 H3C 0.9800 .
O3' C3' 1.43(2) .
C3' H3'A 0.9800 .
C3' H3'B 0.9800 .
C3' H3'C 0.9800 .

loop_
_geom_hbond_atom_site_label_D
_geom_hbond_atom_site_label_H
_geom_hbond_atom_site_label_A
_geom_hbond_distance_DH
_geom_hbond_distance_HA
_geom_hbond_distance_DA
_geom_hbond_angle_DHA
_geom_hbond_site_symmetry_A
O3 H3 O3 0.85 1.50 2.314(13) 157.7 6_565

loop_
_geom_torsion_atom_site_label_1
_geom_torsion_atom_site_label_2
_geom_torsion_atom_site_label_3
_geom_torsion_atom_site_label_4
_geom_torsion
_geom_torsion_site_symmetry_1
O3' Mo1 O3' C3' 91.5(19) 4_665
O1 Mo1 O3' C3' 83(2) .
O1 Mo1 O3' C3' -86.8(19) 2_665
O2 Mo1 O3' C3' 176.5(19) .
Cl1 Mo1 O3' C3' 0.6(19) .
Mo1 Mo1 O3' C3' 170.9(18) 3_565
Mo1 Mo1 O3' C3' -135.1(19) 2_665
